data_1551458
loop_
_publ_author_name
'Hartmann, Deborah'
'Sch\"adler, Marcel'
'Greb, Lutz'

_publ_section_title
;
 Bis(catecholato)silanes: assessment, rationale and increase of
 silicon&#x2019;s Lewis superacidity
;
_journal_name_full 'Chemical Science'
_journal_paper_doi 10.1039/C9SC02167A
_journal_year 2019
_chemical_formula_moiety 'C24 H30 F8 O6 P2 Si'
_chemical_formula_sum 'C24 H30 F8 O6 P2 Si'
_chemical_formula_weight 656.51
_space_group_crystal_system monoclinic
_space_group_IT_number 14
_space_group_name_Hall '-P 2yn'
_space_group_name_H-M_alt 'P 1 21/n 1'
_symmetry_space_group_name_Hall '-P 2yn'
_symmetry_space_group_name_H-M 'P 1 21/n 1'
_atom_sites_solution_hydrogens geom
_atom_sites_solution_primary dual
_audit_creation_date 2019-01-22
_audit_creation_method
;
Olex2 1.2
(compiled 2018.05.29 svn.r3508 for OlexSys, GUI svn.r5506)
;
_audit_update_record
;
2019-03-26 deposited with the CCDC.    2019-06-17 downloaded from the CCDC.
;
_cell_angle_alpha 90
_cell_angle_beta 107.90(3)
_cell_angle_gamma 90
_cell_formula_units_Z 2
_cell_length_a 10.753(2)
_cell_length_b 11.953(2)
_cell_length_c 11.361(2)
_cell_measurement_reflns_used 2084
_cell_measurement_temperature 120
_cell_measurement_theta_max 26
_cell_measurement_theta_min 1
_cell_volume 1389.6(5)
_computing_cell_refinement 'DENZO/SCALEPACK (Bruker AXS, 1997-2009)'
_computing_data_collection 'COLLECT (Bruker AXS, 1997-2009)'
_computing_data_reduction 'DENZO/SCALEPACK (Bruker AXS, 1997-2009)'
_computing_molecular_graphics 'Olex2 (Dolomanov et al., 2009)'
_computing_publication_material 'Olex2 (Dolomanov et al., 2009)'
_computing_structure_refinement 'ShelXL (Sheldrick, 2015)'
_computing_structure_solution 'ShelXT (Sheldrick, 2015)'
_diffrn_ambient_temperature 120
_diffrn_measured_fraction_theta_full 1.000
_diffrn_measured_fraction_theta_max 0.997
_diffrn_measurement_device_type 'NONIUS KAPPA CCD'
_diffrn_measurement_method O-Scan
_diffrn_radiation_type MoK\a
_diffrn_radiation_wavelength 0.71073
_diffrn_reflns_av_R_equivalents 0.0420
_diffrn_reflns_av_unetI/netI 0.0617
_diffrn_reflns_Laue_measured_fraction_full 1.000
_diffrn_reflns_Laue_measured_fraction_max 0.997
_diffrn_reflns_limit_h_max 15
_diffrn_reflns_limit_h_min -15
_diffrn_reflns_limit_k_max 16
_diffrn_reflns_limit_k_min -16
_diffrn_reflns_limit_l_max 15
_diffrn_reflns_limit_l_min -15
_diffrn_reflns_number 7789
_diffrn_reflns_point_group_measured_fraction_full 1.000
_diffrn_reflns_point_group_measured_fraction_max 0.997
_diffrn_reflns_theta_full 25.242
_diffrn_reflns_theta_max 30.052
_diffrn_reflns_theta_min 2.282
_diffrn_source 'fine-focus sealed tube'
_exptl_absorpt_coefficient_mu 0.292
_exptl_absorpt_correction_type none
_exptl_crystal_colour colourless
_exptl_crystal_colour_primary colourless
_exptl_crystal_density_diffrn 1.569
_exptl_crystal_description irregular
_exptl_crystal_F_000 676
_exptl_crystal_size_max 0.45
_exptl_crystal_size_mid 0.4
_exptl_crystal_size_min 0.4
_refine_diff_density_max 0.739
_refine_diff_density_min -0.396
_refine_diff_density_rms 0.090
_refine_ls_extinction_method none
_refine_ls_goodness_of_fit_ref 1.074
_refine_ls_hydrogen_treatment constr
_refine_ls_matrix_type full
_refine_ls_number_parameters 285
_refine_ls_number_reflns 4058
_refine_ls_number_restraints 22
_refine_ls_restrained_S_all 1.074
_refine_ls_R_factor_all 0.1055
_refine_ls_R_factor_gt 0.0634
_refine_ls_shift/su_max 0.000
_refine_ls_shift/su_mean 0.000
_refine_ls_structure_factor_coef Fsqd
_refine_ls_weighting_details 'w=1/[\s^2^(Fo^2^)+(0.0756P)^2^+1.5163P] where P=(Fo^2^+2Fc^2^)/3'
_refine_ls_weighting_scheme calc
_refine_ls_wR_factor_gt 0.1574
_refine_ls_wR_factor_ref 0.1769
_reflns_Friedel_coverage 0.000
_reflns_number_gt 2738
_reflns_number_total 4058
_reflns_threshold_expression 'I > 2\s(I)'
_cod_data_source_file c9sc02167a2.cif
_cod_data_source_block ms29c_p2_1
_cod_original_cell_volume 1389.4(5)
_cod_database_code 1551458
_shelx_shelxl_version_number 2018/3
_shelx_space_group_comment
;
The symmetry employed for this shelxl refinement is uniquely defined
by the following loop, which should always be used as a source of
symmetry information in preference to the above space-group names.
They are only intended as comments.
;
_shelx_estimated_absorpt_t_max 0.892
_shelx_estimated_absorpt_t_min 0.880
_olex2_refinement_description
;
1. Fixed Uiso
 At 1.2 times of:
  All C(H,H) groups
 At 1.5 times of:
  All C(H,H,H) groups
2. Restrained distances
 F4-C6 \\sim F4A-C6A
 with sigma of 0.02
 F2-C4 \\sim F2A-C4A
 with sigma of 0.02
 F3-C5 \\sim F3A-C5A
 with sigma of 0.02
 C1-C6 \\sim C1-C6A
 with sigma of 0.02
 C3-C4 \\sim C3-C4A
 with sigma of 0.02
 C6-C5 \\sim C6A-C5A
 with sigma of 0.02
 C4-C5 \\sim C4A-C5A
 with sigma of 0.02
 F4-C1 \\sim F4A-C1
 with sigma of 0.04
 F4-C5 \\sim F4A-C5A
 with sigma of 0.04
 F2-C3 \\sim F2A-C3
 with sigma of 0.04
 F2-C5 \\sim F2A-C5A
 with sigma of 0.04
 F3-C6 \\sim F3A-C6A
 with sigma of 0.04
 F3-C4 \\sim F3A-C4A
 with sigma of 0.04
 C1-C5 \\sim C1-C5A
 with sigma of 0.04
 C3-C5 \\sim C3-C5A
 with sigma of 0.04
 C6-C4 \\sim C6A-C4A
 with sigma of 0.04
 P1-C7 \\sim P1-C7A
 with sigma of 0.02
 C7-C8 \\sim C7A-C8A
 with sigma of 0.02
 P1-C8 \\sim P1-C8A
 with sigma of 0.04
 P1-C11 \\sim P1-C11A
 with sigma of 0.02
 C11-C12 \\sim C11A-C12A
 with sigma of 0.02
 P1-C12 \\sim P1-C12A
 with sigma of 0.04
3. Rigid body (RIGU) restrains
 C12
 with sigma for 1-2 distances of 0.004 and sigma for 1-3 distances of 0.004
4. Others
 Sof(F4A)=Sof(C6A)=Sof(F3A)=Sof(C5A)=Sof(C4A)=Sof(F2A)=1-FVAR(1)
 Sof(F4)=Sof(F2)=Sof(F3)=Sof(C6)=Sof(C4)=Sof(C5)=FVAR(1)
 Sof(C7A)=Sof(H7AA)=Sof(H7AB)=Sof(C8A)=Sof(H8AA)=Sof(H8AB)=Sof(H8AC)=1-FVAR(2)
 Sof(C7)=Sof(H7A)=Sof(H7B)=Sof(C8)=Sof(H8A)=Sof(H8B)=Sof(H8C)=FVAR(2)
 Sof(C11A)=Sof(H11C)=Sof(H11D)=Sof(C12A)=Sof(H12D)=Sof(H12E)=Sof(H12F)=1-FVAR(3)
 Sof(C11)=Sof(H11A)=Sof(H11B)=Sof(C12)=Sof(H12A)=Sof(H12B)=Sof(H12C)=FVAR(3)
5.a Secondary CH2 refined with riding coordinates:
 C9(H9A,H9B), C7(H7A,H7B), C11(H11A,H11B), C7A(H7AA,H7AB), C11A(H11C,H11D)
5.b Idealised Me refined as rotating group:
 C10(H10A,H10B,H10C), C8(H8A,H8B,H8C), C12(H12A,H12B,H12C), C8A(H8AA,H8AB,
 H8AC), C12A(H12D,H12E,H12F)
;
_olex2_submission_special_instructions 'No special instructions were received'

loop_
_space_group_symop_operation_xyz
'x, y, z'
'-x+1/2, y+1/2, -z+1/2'
'-x, -y, -z'
'x-1/2, -y-1/2, z-1/2'

loop_
_atom_site_label
_atom_site_type_symbol
_atom_site_fract_x
_atom_site_fract_y
_atom_site_fract_z
_atom_site_U_iso_or_equiv
_atom_site_adp_type
_atom_site_occupancy
_atom_site_site_symmetry_order
_atom_site_calc_flag
_atom_site_refinement_flags_posn
_atom_site_refinement_flags_adp
_atom_site_refinement_flags_occupancy
_atom_site_disorder_assembly
_atom_site_disorder_group
Si01 Si 0.500000 0.500000 0.500000 0.0194(2) Uani 1 2 d S T P . .
P1 P 0.65985(8) 0.30704(7) 0.67156(7) 0.0274(2) Uani 1 1 d D . . . .
F1 F 0.90581(18) 0.60436(18) 0.48512(17) 0.0410(5) Uani 1 1 d . . . . .
O2 O 0.66394(18) 0.53974(16) 0.52177(16) 0.0223(4) Uani 1 1 d . . . . .
O1 O 0.48880(18) 0.44240(16) 0.35382(16) 0.0229(4) Uani 1 1 d . . . . .
O3 O 0.55034(19) 0.36403(16) 0.57153(17) 0.0253(4) Uani 1 1 d . . . . .
F4 F 0.5361(8) 0.3757(8) 0.1287(7) 0.0355(16) Uani 0.62(2) 1 d D . . A 1
F2 F 0.9554(7) 0.5395(7) 0.2737(7) 0.0373(14) Uani 0.62(2) 1 d D . . A 1
F3 F 0.7695(6) 0.4251(8) 0.0971(5) 0.0361(18) Uani 0.62(2) 1 d D . . A 1
C2 C 0.6954(3) 0.5208(3) 0.4181(3) 0.0276(6) Uani 1 1 d . . . . .
C1 C 0.5977(3) 0.4659(3) 0.3244(3) 0.0291(6) Uani 1 1 d D . . . .
C3 C 0.8107(3) 0.5501(3) 0.3974(3) 0.0367(8) Uani 1 1 d D . . . .
C6 C 0.6285(8) 0.4281(8) 0.2213(7) 0.0246(17) Uani 0.62(2) 1 d D . . A 1
C10 C 0.8653(3) 0.3448(3) 0.8884(3) 0.0424(8) Uani 1 1 d . . . . .
H10A H 0.922907 0.305369 0.850188 0.064 Uiso 1 1 calc GR . . . .
H10B H 0.828592 0.291350 0.934143 0.064 Uiso 1 1 calc GR . . . .
H10C H 0.915506 0.401865 0.945455 0.064 Uiso 1 1 calc GR . . . .
C9 C 0.7537(3) 0.4013(3) 0.7872(3) 0.0404(8) Uani 1 1 d . . . . .
H9A H 0.791366 0.459751 0.746572 0.048 Uiso 1 1 calc R . . . .
H9B H 0.694634 0.438737 0.826649 0.048 Uiso 1 1 calc R . . . .
C4 C 0.8406(8) 0.5127(8) 0.2928(7) 0.0265(17) Uani 0.62(2) 1 d D . . A 1
C5 C 0.7468(8) 0.4567(8) 0.2026(7) 0.0267(16) Uani 0.62(2) 1 d D . . A 1
C7 C 0.7893(5) 0.2560(6) 0.6129(5) 0.0326(13) Uani 0.619(8) 1 d D . . B 1
H7A H 0.839110 0.320098 0.595257 0.039 Uiso 0.619(8) 1 calc R . . B 1
H7B H 0.850385 0.208559 0.676253 0.039 Uiso 0.619(8) 1 calc R . . B 1
C8 C 0.7307(5) 0.1876(5) 0.4940(5) 0.0382(15) Uani 0.619(8) 1 d D . . B 1
H8A H 0.667367 0.233612 0.432692 0.057 Uiso 0.619(8) 1 calc GR . . B 1
H8B H 0.686709 0.121237 0.512888 0.057 Uiso 0.619(8) 1 calc GR . . B 1
H8C H 0.800629 0.164259 0.460789 0.057 Uiso 0.619(8) 1 calc GR . . B 1
C11 C 0.5777(15) 0.2159(12) 0.7523(13) 0.032(3) Uani 0.55(4) 1 d D . . B 1
H11A H 0.525753 0.160230 0.692717 0.038 Uiso 0.55(4) 1 calc R . . B 1
H11B H 0.644848 0.174507 0.816991 0.038 Uiso 0.55(4) 1 calc R . . B 1
C12 C 0.4873(8) 0.2756(15) 0.8129(13) 0.038(3) Uani 0.55(4) 1 d D U . B 1
H12A H 0.424921 0.322111 0.751210 0.057 Uiso 0.55(4) 1 calc GR . . B 1
H12B H 0.539452 0.323041 0.880464 0.057 Uiso 0.55(4) 1 calc GR . . B 1
H12C H 0.439730 0.220042 0.845698 0.057 Uiso 0.55(4) 1 calc GR . . B 1
F4A F 0.5094(13) 0.4124(11) 0.1097(11) 0.035(2) Uani 0.38(2) 1 d D . . A 2
C6A C 0.6035(12) 0.4612(12) 0.2035(10) 0.022(3) Uani 0.38(2) 1 d D . . A 2
F3A F 0.7333(10) 0.4814(14) 0.0699(7) 0.039(3) Uani 0.38(2) 1 d D . . A 2
C5A C 0.7173(12) 0.4985(14) 0.1816(9) 0.029(3) Uani 0.38(2) 1 d D . . A 2
C4A C 0.8139(12) 0.5474(13) 0.2752(9) 0.025(3) Uani 0.38(2) 1 d D . . A 2
F2A F 0.9254(12) 0.5815(15) 0.2541(11) 0.044(3) Uani 0.38(2) 1 d D . . A 2
C7A C 0.7351(9) 0.2077(7) 0.5956(7) 0.0224(18) Uani 0.381(8) 1 d D . . B 2
H7AA H 0.804979 0.167031 0.658403 0.027 Uiso 0.381(8) 1 calc R . . B 2
H7AB H 0.669075 0.152330 0.550604 0.027 Uiso 0.381(8) 1 calc R . . B 2
C8A C 0.7939(8) 0.2661(7) 0.5038(7) 0.031(2) Uani 0.381(8) 1 d D . . B 2
H8AA H 0.723212 0.292312 0.431976 0.047 Uiso 0.381(8) 1 calc GR . . B 2
H8AB H 0.848999 0.213109 0.476616 0.047 Uiso 0.381(8) 1 calc GR . . B 2
H8AC H 0.846859 0.330063 0.544534 0.047 Uiso 0.381(8) 1 calc GR . . B 2
C11A C 0.5989(16) 0.1903(12) 0.7354(16) 0.027(3) Uani 0.45(4) 1 d D . . B 2
H11C H 0.571501 0.130267 0.672740 0.032 Uiso 0.45(4) 1 calc R . . B 2
H11D H 0.668414 0.160384 0.807385 0.032 Uiso 0.45(4) 1 calc R . . B 2
C12A C 0.4836(10) 0.228(2) 0.775(2) 0.043(4) Uani 0.45(4) 1 d D . . B 2
H12D H 0.411288 0.249125 0.702250 0.064 Uiso 0.45(4) 1 calc GR . . B 2
H12E H 0.509041 0.292237 0.830866 0.064 Uiso 0.45(4) 1 calc GR . . B 2
H12F H 0.455689 0.166417 0.818472 0.064 Uiso 0.45(4) 1 calc GR . . B 2

loop_
_atom_site_aniso_label
_atom_site_aniso_U_11
_atom_site_aniso_U_22
_atom_site_aniso_U_33
_atom_site_aniso_U_23
_atom_site_aniso_U_13
_atom_site_aniso_U_12
Si01 0.0221(5) 0.0203(5) 0.0168(5) 0.0002(4) 0.0074(4) -0.0015(4)
P1 0.0337(4) 0.0264(4) 0.0232(4) 0.0060(3) 0.0102(3) 0.0067(3)
F1 0.0367(10) 0.0567(13) 0.0348(10) -0.0181(9) 0.0186(8) -0.0239(9)
O2 0.0244(9) 0.0256(10) 0.0178(8) -0.0018(7) 0.0078(8) -0.0026(8)
O1 0.0240(10) 0.0267(10) 0.0196(9) -0.0038(7) 0.0091(8) -0.0047(8)
O3 0.0272(10) 0.0228(10) 0.0242(9) 0.0028(8) 0.0055(8) -0.0008(8)
F4 0.033(3) 0.053(4) 0.021(2) -0.016(3) 0.0092(19) -0.014(3)
F2 0.035(3) 0.044(3) 0.041(3) -0.013(2) 0.024(2) -0.012(2)
F3 0.041(2) 0.050(4) 0.0249(19) -0.009(2) 0.0210(18) -0.005(2)
C2 0.0313(15) 0.0325(16) 0.0225(13) -0.0033(11) 0.0134(12) -0.0083(12)
C1 0.0308(15) 0.0357(16) 0.0246(13) -0.0040(12) 0.0141(12) -0.0108(12)
C3 0.0384(17) 0.0467(19) 0.0289(15) -0.0122(14) 0.0163(14) -0.0222(15)
C6 0.027(3) 0.026(4) 0.021(3) -0.004(3) 0.007(2) -0.005(3)
C10 0.0280(16) 0.055(2) 0.0395(18) 0.0118(16) 0.0037(14) 0.0033(15)
C9 0.0268(15) 0.0391(19) 0.0441(19) 0.0105(15) -0.0056(14) -0.0026(14)
C4 0.025(3) 0.025(4) 0.034(3) 0.001(3) 0.014(3) -0.002(3)
C5 0.033(3) 0.031(4) 0.021(3) -0.005(3) 0.016(2) -0.001(3)
C7 0.027(3) 0.037(3) 0.032(3) -0.007(2) 0.007(2) 0.001(2)
C8 0.037(3) 0.040(3) 0.035(3) -0.007(2) 0.006(2) 0.000(2)
C11 0.051(6) 0.015(4) 0.028(4) 0.004(4) 0.012(3) 0.002(4)
C12 0.037(4) 0.037(7) 0.045(5) 0.018(5) 0.020(3) 0.004(3)
F4A 0.042(5) 0.040(5) 0.025(4) -0.009(3) 0.015(3) -0.009(4)
C6A 0.030(5) 0.019(6) 0.018(4) 0.003(4) 0.010(4) -0.001(4)
F3A 0.043(4) 0.056(7) 0.026(3) -0.004(3) 0.022(3) -0.006(4)
C5A 0.033(5) 0.034(7) 0.022(4) -0.004(4) 0.014(4) -0.001(5)
C4A 0.023(5) 0.024(6) 0.034(5) 0.005(4) 0.017(4) -0.002(4)
F2A 0.033(4) 0.068(8) 0.044(4) -0.012(5) 0.031(4) -0.018(5)
C7A 0.028(4) 0.019(4) 0.019(3) 0.003(3) 0.005(3) 0.006(3)
C8A 0.033(4) 0.031(5) 0.033(4) 0.007(3) 0.015(4) 0.012(4)
C11A 0.030(5) 0.016(5) 0.031(5) 0.000(4) 0.004(4) -0.001(4)
C12A 0.035(5) 0.046(9) 0.052(7) 0.021(7) 0.020(5) 0.002(5)

loop_
_atom_type_symbol
_atom_type_description
_atom_type_scat_dispersion_real
_atom_type_scat_dispersion_imag
_atom_type_scat_source
C C 0.0033 0.0016 'International Tables Vol C Tables 4.2.6.8 and 6.1.1.4'
H H 0.0000 0.0000 'International Tables Vol C Tables 4.2.6.8 and 6.1.1.4'
F F 0.0171 0.0103 'International Tables Vol C Tables 4.2.6.8 and 6.1.1.4'
O O 0.0106 0.0060 'International Tables Vol C Tables 4.2.6.8 and 6.1.1.4'
P P 0.1023 0.0942 'International Tables Vol C Tables 4.2.6.8 and 6.1.1.4'
Si Si 0.0817 0.0704 'International Tables Vol C Tables 4.2.6.8 and 6.1.1.4'

loop_
_geom_angle_atom_site_label_1
_geom_angle_atom_site_label_2
_geom_angle_atom_site_label_3
_geom_angle
_geom_angle_site_symmetry_1
_geom_angle_site_symmetry_3
O2 Si01 O2 180.0 . 3_666
O2 Si01 O3 88.25(9) 3_666 .
O2 Si01 O3 91.75(9) 3_666 3_666
O2 Si01 O3 91.75(9) . .
O2 Si01 O3 88.25(9) . 3_666
O1 Si01 O2 89.25(9) 3_666 .
O1 Si01 O2 90.75(9) . .
O1 Si01 O2 89.25(9) . 3_666
O1 Si01 O2 90.75(9) 3_666 3_666
O1 Si01 O1 180.0 3_666 .
O1 Si01 O3 90.19(9) 3_666 .
O1 Si01 O3 89.81(9) 3_666 3_666
O1 Si01 O3 90.19(9) . 3_666
O1 Si01 O3 89.81(9) . .
O3 Si01 O3 180.0 . 3_666
O3 P1 C9 113.50(14) . .
O3 P1 C7 112.26(19) . .
O3 P1 C11 105.1(5) . .
O3 P1 C7A 107.2(3) . .
O3 P1 C11A 110.9(6) . .
C9 P1 C7 99.1(2) . .
C9 P1 C11 105.0(5) . .
C9 P1 C7A 122.2(3) . .
C11 P1 C7 121.8(6) . .
C11A P1 C9 112.8(6) . .
C11A P1 C7A 87.4(7) . .
C2 O2 Si01 109.98(17) . .
C1 O1 Si01 109.86(17) . .
P1 O3 Si01 141.89(13) . .
O2 C2 C1 114.4(2) . .
O2 C2 C3 126.2(3) . .
C3 C2 C1 119.4(3) . .
O1 C1 C2 114.5(2) . .
O1 C1 C6 126.5(4) . .
O1 C1 C6A 122.9(5) . .
C6 C1 C2 118.3(4) . .
C6A C1 C2 121.0(5) . .
F1 C3 C2 120.8(3) . .
F1 C3 C4 117.4(4) . .
F1 C3 C4A 119.8(5) . .
C2 C3 C4 121.3(4) . .
C2 C3 C4A 117.6(5) . .
F4 C6 C1 119.8(6) . .
F4 C6 C5 118.6(6) . .
C1 C6 C5 121.0(5) . .
H10A C10 H10B 109.5 . .
H10A C10 H10C 109.5 . .
H10B C10 H10C 109.5 . .
C9 C10 H10A 109.5 . .
C9 C10 H10B 109.5 . .
C9 C10 H10C 109.5 . .
P1 C9 H9A 108.7 . .
P1 C9 H9B 108.7 . .
C10 C9 P1 114.0(3) . .
C10 C9 H9A 108.7 . .
C10 C9 H9B 108.7 . .
H9A C9 H9B 107.6 . .
F2 C4 C3 121.3(6) . .
F2 C4 C5 119.5(6) . .
C5 C4 C3 118.9(5) . .
F3 C5 C6 119.3(5) . .
F3 C5 C4 120.5(5) . .
C4 C5 C6 120.1(5) . .
P1 C7 H7A 109.6 . .
P1 C7 H7B 109.6 . .
H7A C7 H7B 108.1 . .
C8 C7 P1 110.2(4) . .
C8 C7 H7A 109.6 . .
C8 C7 H7B 109.6 . .
C7 C8 H8A 109.5 . .
C7 C8 H8B 109.5 . .
C7 C8 H8C 109.5 . .
H8A C8 H8B 109.5 . .
H8A C8 H8C 109.5 . .
H8B C8 H8C 109.5 . .
P1 C11 H11A 108.5 . .
P1 C11 H11B 108.5 . .
H11A C11 H11B 107.5 . .
C12 C11 P1 114.9(7) . .
C12 C11 H11A 108.5 . .
C12 C11 H11B 108.5 . .
C11 C12 H12A 109.5 . .
C11 C12 H12B 109.5 . .
C11 C12 H12C 109.5 . .
H12A C12 H12B 109.5 . .
H12A C12 H12C 109.5 . .
H12B C12 H12C 109.5 . .
F4A C6A C1 122.9(9) . .
F4A C6A C5A 118.7(9) . .
C5A C6A C1 118.0(8) . .
F3A C5A C6A 119.5(8) . .
F3A C5A C4A 120.7(8) . .
C4A C5A C6A 119.8(8) . .
C5A C4A C3 122.4(8) . .
F2A C4A C3 117.5(9) . .
F2A C4A C5A 119.5(9) . .
P1 C7A H7AA 109.4 . .
P1 C7A H7AB 109.4 . .
H7AA C7A H7AB 108.0 . .
C8A C7A P1 111.3(5) . .
C8A C7A H7AA 109.4 . .
C8A C7A H7AB 109.4 . .
C7A C8A H8AA 109.5 . .
C7A C8A H8AB 109.5 . .
C7A C8A H8AC 109.5 . .
H8AA C8A H8AB 109.5 . .
H8AA C8A H8AC 109.5 . .
H8AB C8A H8AC 109.5 . .
P1 C11A H11C 109.9 . .
P1 C11A H11D 109.9 . .
H11C C11A H11D 108.3 . .
C12A C11A P1 109.1(7) . .
C12A C11A H11C 109.9 . .
C12A C11A H11D 109.9 . .
C11A C12A H12D 109.5 . .
C11A C12A H12E 109.5 . .
C11A C12A H12F 109.5 . .
H12D C12A H12E 109.5 . .
H12D C12A H12F 109.5 . .
H12E C12A H12F 109.5 . .

loop_
_geom_bond_atom_site_label_1
_geom_bond_atom_site_label_2
_geom_bond_distance
_geom_bond_site_symmetry_2
Si01 O2 1.7681(19) 3_666
Si01 O2 1.7680(19) .
Si01 O1 1.7673(18) 3_666
Si01 O1 1.7673(18) .
Si01 O3 1.8233(19) .
Si01 O3 1.823(2) 3_666
P1 O3 1.523(2) .
P1 C9 1.789(4) .
P1 C7 1.824(5) .
P1 C11 1.818(9) .
P1 C7A 1.800(7) .
P1 C11A 1.787(10) .
F1 C3 1.354(3) .
O2 C2 1.340(3) .
O1 C1 1.342(3) .
F4 C6 1.358(7) .
F2 C4 1.356(7) .
F3 C5 1.348(6) .
C2 C1 1.407(4) .
C2 C3 1.377(4) .
C1 C6 1.387(7) .
C1 C6A 1.395(10) .
C3 C4 1.396(7) .
C3 C4A 1.400(10) .
C6 C5 1.395(8) .
C10 H10A 0.9800 .
C10 H10B 0.9800 .
C10 H10C 0.9800 .
C10 C9 1.539(4) .
C9 H9A 0.9900 .
C9 H9B 0.9900 .
C4 C5 1.371(8) .
C7 H7A 0.9900 .
C7 H7B 0.9900 .
C7 C8 1.538(7) .
C8 H8A 0.9800 .
C8 H8B 0.9800 .
C8 H8C 0.9800 .
C11 H11A 0.9900 .
C11 H11B 0.9900 .
C11 C12 1.530(9) .
C12 H12A 0.9800 .
C12 H12B 0.9800 .
C12 H12C 0.9800 .
F4A C6A 1.355(11) .
C6A C5A 1.394(11) .
F3A C5A 1.348(9) .
C5A C4A 1.369(11) .
C4A F2A 1.356(10) .
C7A H7AA 0.9900 .
C7A H7AB 0.9900 .
C7A C8A 1.543(10) .
C8A H8AA 0.9800 .
C8A H8AB 0.9800 .
C8A H8AC 0.9800 .
C11A H11C 0.9900 .
C11A H11D 0.9900 .
C11A C12A 1.513(12) .
C12A H12D 0.9800 .
C12A H12E 0.9800 .
C12A H12F 0.9800 .
